data_1564429
loop_
_publ_author_name
'Shen, Lei'
'Chen, Jianjiao'
'Zou, Zhenyuan'
'Ke, Zhen'
'Wei, Bo'
'Yang, Jie'
'Zou, Dengfeng'

_publ_section_title
;
 Synthesis and anticancer property of three new Ca (II) compounds derived
 from tetrazole carboxylate ligands
;
_journal_name_full 'Inorganica Chimica Acta'
_journal_page_first 119659
_journal_paper_doi 10.1016/j.ica.2020.119659
_journal_volume 509
_journal_year 2020
_chemical_formula_moiety 'C16 H18 Ca N12 O6'
_chemical_formula_sum 'C16 H18 Ca N12 O6'
_chemical_formula_weight 514.50
_space_group_IT_number 2
_space_group_name_Hall '-P 1'
_space_group_name_H-M_alt 'P -1'
_symmetry_cell_setting triclinic
_symmetry_space_group_name_Hall '-P 1'
_symmetry_space_group_name_H-M 'P -1'
_atom_sites_solution_hydrogens geom
_atom_sites_solution_primary direct
_atom_sites_solution_secondary difmap
_cell_angle_alpha 99.91(3)
_cell_angle_beta 90.86(3)
_cell_angle_gamma 95.17(3)
_cell_formula_units_Z 2
_cell_length_a 7.8247(16)
_cell_length_b 10.101(2)
_cell_length_c 14.815(3)
_cell_measurement_reflns_used 9212
_cell_measurement_temperature 291(2)
_cell_measurement_theta_max 27.48
_cell_measurement_theta_min 3.03
_cell_volume 1148.2(4)
_computing_molecular_graphics 'SHELXL-97 (Sheldrick, 1997)'
_computing_publication_material 'SHELXL-97 (Sheldrick, 1997)'
_computing_structure_refinement 'SHELXL-97 (Sheldrick, 1997)'
_computing_structure_solution 'SHELXS-97 (Sheldrick, 1990)'
_diffrn_ambient_temperature 291(2)
_diffrn_measured_fraction_theta_full 0.990
_diffrn_measured_fraction_theta_max 0.990
_diffrn_measurement_device_type 'Rigaku Mercury'
_diffrn_measurement_method \w
_diffrn_radiation_monochromator graphite
_diffrn_radiation_source 'fine-focus sealed tube'
_diffrn_radiation_type MoK\a
_diffrn_radiation_wavelength 0.71073
_diffrn_reflns_av_R_equivalents 0.1422
_diffrn_reflns_av_sigmaI/netI 0.1937
_diffrn_reflns_limit_h_max 9
_diffrn_reflns_limit_h_min -9
_diffrn_reflns_limit_k_max 12
_diffrn_reflns_limit_k_min -12
_diffrn_reflns_limit_l_max 17
_diffrn_reflns_limit_l_min -17
_diffrn_reflns_number 9212
_diffrn_reflns_theta_full 25.00
_diffrn_reflns_theta_max 25.00
_diffrn_reflns_theta_min 3.00
_diffrn_standards_decay_% 0
_diffrn_standards_interval_count 0
_diffrn_standards_interval_time 0
_diffrn_standards_number 0
_exptl_absorpt_coefficient_mu 0.334
_exptl_absorpt_correction_T_max 0.9393
_exptl_absorpt_correction_T_min 0.9363
_exptl_absorpt_correction_type multi-scan
_exptl_crystal_colour colourless
_exptl_crystal_density_diffrn 1.488
_exptl_crystal_density_method 'not measured'
_exptl_crystal_description block
_exptl_crystal_F_000 532
_exptl_crystal_size_max 0.20
_exptl_crystal_size_mid 0.19
_exptl_crystal_size_min 0.19
_refine_diff_density_max 0.357
_refine_diff_density_min -0.397
_refine_diff_density_rms 0.080
_refine_ls_extinction_method none
_refine_ls_goodness_of_fit_ref 1.028
_refine_ls_hydrogen_treatment mixed
_refine_ls_matrix_type full
_refine_ls_number_parameters 316
_refine_ls_number_reflns 3999
_refine_ls_number_restraints 0
_refine_ls_restrained_S_all 1.028
_refine_ls_R_factor_all 0.2195
_refine_ls_R_factor_gt 0.1107
_refine_ls_shift/su_max 0.026
_refine_ls_shift/su_mean 0.005
_refine_ls_structure_factor_coef Fsqd
_refine_ls_weighting_details 'calc w=1/[\s^2^(Fo^2^)+(0.1000P)^2^+0.0000P] where P=(Fo^2^+2Fc^2^)/3'
_refine_ls_weighting_scheme calc
_refine_ls_wR_factor_gt 0.2061
_refine_ls_wR_factor_ref 0.2464
_reflns_number_gt 1974
_reflns_number_total 3999
_reflns_threshold_expression >2sigma(I)
_cod_data_source_file ICA-2020-509-119659.cif
_cod_data_source_block 1
_cod_database_code 1564429

loop_
_symmetry_equiv_pos_as_xyz
'x, y, z'
'-x, -y, -z'

loop_
_atom_site_label
_atom_site_type_symbol
_atom_site_fract_x
_atom_site_fract_y
_atom_site_fract_z
_atom_site_U_iso_or_equiv
_atom_site_adp_type
_atom_site_occupancy
_atom_site_symmetry_multiplicity
_atom_site_calc_flag
_atom_site_refinement_flags
_atom_site_disorder_assembly
_atom_site_disorder_group
Ca1 Ca 0.24975(17) 0.51408(15) 0.47413(10) 0.0314(5) Uani 1 1 d . . .
O1 O 0.5013(6) 0.5562(5) 0.5973(3) 0.0381(13) Uani 1 1 d . . .
O3 O -0.0064(6) 0.3726(5) 0.5399(3) 0.0416(14) Uani 1 1 d . . .
O4 O 0.2539(6) 0.3013(5) 0.5359(3) 0.0428(14) Uani 1 1 d . . .
O2 O 0.2438(6) 0.6070(5) 0.6426(3) 0.0478(15) Uani 1 1 d . . .
N8 N 0.1674(8) 0.1020(6) 0.6288(5) 0.0422(17) Uani 1 1 d . . .
O5 O 0.1141(6) 0.3885(5) 0.3327(3) 0.0449(14) Uani 1 1 d . . .
H5B H -0.0078 0.3772 0.3398 0.067 Uiso 1 1 d R . .
H5A H 0.1574 0.3015 0.3193 0.067 Uiso 1 1 d R . .
N2 N 0.3461(8) 0.6532(7) 0.8230(4) 0.0411(17) Uani 1 1 d . . .
N1 N 0.1991(8) 0.5993(7) 0.8490(4) 0.0464(18) Uani 1 1 d . . .
N9 N 0.1978(8) 0.0045(7) 0.5622(5) 0.0502(18) Uani 1 1 d . . .
O6 O 0.3936(6) 0.7274(5) 0.4469(3) 0.0424(14) Uani 1 1 d . . .
H6C H 0.5088 0.7377 0.4720 0.064 Uiso 1 1 d R . .
H6D H 0.3325 0.8004 0.4763 0.064 Uiso 1 1 d R . .
N11 N 0.7790(8) -0.1229(7) 0.7367(5) 0.059(2) Uani 1 1 d . . .
N12 N 0.5621(8) 0.0738(7) 0.8101(5) 0.0532(19) Uani 1 1 d . . .
N7 N 0.2811(8) 0.1236(6) 0.6994(4) 0.0449(17) Uani 1 1 d . . .
C9 C 0.1020(9) 0.2952(7) 0.5592(5) 0.0308(18) Uani 1 1 d . . .
C13 C 0.5356(9) 0.0016(7) 0.7256(6) 0.0393(19) Uani 1 1 d . . .
C4 C 0.1420(10) 0.7018(9) 0.9029(5) 0.042(2) Uani 1 1 d . . .
C1 C 0.3937(9) 0.5832(7) 0.6575(5) 0.0321(18) Uani 1 1 d . . .
C12 C 0.3867(9) 0.0265(7) 0.6717(5) 0.0362(19) Uani 1 1 d . . .
N10 N 0.3377(8) -0.0468(6) 0.5892(5) 0.0491(18) Uani 1 1 d . . .
N3 N 0.3788(9) 0.7828(7) 0.8567(5) 0.065(2) Uani 1 1 d . . .
N4 N 0.2488(10) 0.8148(8) 0.9091(5) 0.071(2) Uani 1 1 d . . .
C2 C 0.4580(9) 0.5829(8) 0.7565(5) 0.044(2) Uani 1 1 d . . .
H2A H 0.5715 0.6339 0.7646 0.053 Uiso 1 1 calc R . .
C15 C 0.8007(11) -0.0514(9) 0.8205(7) 0.057(2) Uani 1 1 d . . .
H15A H 0.8938 -0.0657 0.8562 0.069 Uiso 1 1 calc R . .
C5 C -0.0241(10) 0.6982(9) 0.9507(6) 0.046(2) Uani 1 1 d . . .
C10 C 0.0348(9) 0.1929(8) 0.6180(5) 0.041(2) Uani 1 1 d . . .
H10A H -0.0615 0.1373 0.5833 0.050 Uiso 1 1 calc R . .
C16 C 0.6936(11) 0.0427(9) 0.8578(6) 0.055(2) Uani 1 1 d . . .
H16A H 0.7136 0.0860 0.9182 0.066 Uiso 1 1 calc R . .
N6 N -0.0551(10) 0.8066(9) 1.0111(6) 0.077(3) Uani 1 1 d . . .
C14 C 0.6432(10) -0.0940(8) 0.6896(6) 0.049(2) Uani 1 1 d . . .
H14A H 0.6207 -0.1404 0.6301 0.059 Uiso 1 1 calc R . .
N5 N -0.2986(11) 0.5816(12) 0.9673(7) 0.105(4) Uani 1 1 d . . .
C8 C -0.2081(15) 0.8006(13) 1.0495(7) 0.085(3) Uani 1 1 d . . .
H8A H -0.2354 0.8732 1.0928 0.102 Uiso 1 1 calc R . .
C7 C -0.3251(14) 0.6913(16) 1.0272(8) 0.090(4) Uani 1 1 d . . .
H7A H -0.4302 0.6935 1.0556 0.108 Uiso 1 1 calc R . .
C6 C -0.1407(12) 0.5900(12) 0.9293(7) 0.082(3) Uani 1 1 d . . .
H6A H -0.1122 0.5174 0.8864 0.098 Uiso 1 1 calc R . .
C11 C -0.0330(11) 0.2535(9) 0.7077(6) 0.064(3) Uani 1 1 d . . .
H11A H -0.0741 0.1836 0.7405 0.097 Uiso 1 1 d R . .
H11B H 0.0593 0.3096 0.7425 0.097 Uiso 1 1 d R . .
H11C H -0.1246 0.3074 0.6985 0.097 Uiso 1 1 d R . .
C3 C 0.4809(11) 0.4411(9) 0.7716(6) 0.061(3) Uani 1 1 d . . .
H3A H 0.5234 0.4417 0.8328 0.092 Uiso 1 1 d R . .
H3B H 0.3702 0.3906 0.7624 0.092 Uiso 1 1 d R . .
H3C H 0.5589 0.3999 0.7284 0.092 Uiso 1 1 d R . .

loop_
_atom_site_aniso_label
_atom_site_aniso_U_11
_atom_site_aniso_U_22
_atom_site_aniso_U_33
_atom_site_aniso_U_23
_atom_site_aniso_U_13
_atom_site_aniso_U_12
Ca1 0.0198(8) 0.0399(10) 0.0353(10) 0.0048(7) 0.0021(6) 0.0100(7)
O1 0.023(3) 0.059(3) 0.033(3) 0.004(3) 0.011(2) 0.014(2)
O3 0.028(3) 0.046(3) 0.055(4) 0.014(3) 0.004(2) 0.016(3)
O4 0.021(3) 0.055(4) 0.054(4) 0.008(3) 0.011(2) 0.015(3)
O2 0.021(3) 0.070(4) 0.050(4) -0.003(3) 0.003(2) 0.016(3)
N8 0.042(4) 0.038(4) 0.046(5) 0.003(3) -0.002(3) 0.007(3)
O5 0.025(3) 0.053(3) 0.053(4) -0.004(3) 0.004(2) 0.010(2)
N2 0.040(4) 0.053(5) 0.029(4) -0.001(3) 0.007(3) 0.006(4)
N1 0.044(4) 0.047(4) 0.044(4) -0.005(4) 0.011(3) 0.006(4)
N9 0.046(4) 0.056(5) 0.047(5) -0.002(4) -0.013(3) 0.017(4)
O6 0.028(3) 0.046(3) 0.053(4) 0.003(3) -0.001(2) 0.012(2)
N11 0.049(5) 0.059(5) 0.066(6) 0.003(4) -0.013(4) 0.013(4)
N12 0.054(5) 0.059(5) 0.044(5) -0.002(4) -0.010(4) 0.015(4)
N7 0.047(4) 0.040(4) 0.048(5) 0.003(3) 0.004(4) 0.013(3)
C9 0.022(4) 0.032(4) 0.037(5) 0.000(4) -0.003(3) 0.011(4)
C13 0.038(5) 0.028(4) 0.051(6) 0.005(4) 0.002(4) 0.004(4)
C4 0.036(5) 0.054(6) 0.035(5) 0.003(4) 0.002(4) 0.009(4)
C1 0.025(4) 0.033(4) 0.039(5) 0.005(4) 0.006(4) 0.006(3)
C12 0.034(4) 0.025(4) 0.047(5) -0.001(4) -0.003(4) 0.009(4)
N10 0.049(4) 0.046(4) 0.050(5) -0.002(4) -0.009(4) 0.015(4)
N3 0.064(5) 0.054(5) 0.066(5) -0.020(4) 0.030(4) 0.001(4)
N4 0.066(5) 0.074(6) 0.067(6) -0.006(4) 0.032(4) 0.000(5)
C2 0.026(4) 0.063(6) 0.041(5) -0.004(4) 0.006(4) 0.012(4)
C15 0.044(5) 0.061(6) 0.069(7) 0.019(5) -0.014(5) 0.004(5)
C5 0.035(5) 0.066(6) 0.038(5) 0.004(5) 0.007(4) 0.012(5)
C10 0.035(5) 0.048(5) 0.043(5) 0.008(4) 0.005(4) 0.012(4)
C16 0.059(6) 0.054(6) 0.047(6) 0.001(5) -0.012(5) 0.001(5)
N6 0.065(6) 0.098(7) 0.070(6) 0.008(5) 0.028(5) 0.029(5)
C14 0.055(5) 0.047(5) 0.045(5) -0.004(4) -0.007(4) 0.019(4)
N5 0.058(6) 0.171(11) 0.074(7) -0.006(7) 0.022(5) -0.011(6)
C8 0.066(8) 0.114(10) 0.069(8) -0.011(7) 0.019(6) 0.024(7)
C7 0.056(7) 0.175(13) 0.044(7) 0.024(8) 0.016(6) 0.021(9)
C6 0.047(6) 0.105(9) 0.081(8) -0.015(7) 0.026(6) -0.001(6)
C11 0.061(6) 0.079(7) 0.061(7) 0.026(5) 0.018(5) 0.021(5)
C3 0.077(7) 0.061(6) 0.052(6) 0.014(5) 0.009(5) 0.028(5)

loop_
_atom_type_symbol
_atom_type_description
_atom_type_scat_dispersion_real
_atom_type_scat_dispersion_imag
_atom_type_scat_source
C C 0.0033 0.0016 'International Tables Vol C Tables 4.2.6.8 and 6.1.1.4'
H H 0.0000 0.0000 'International Tables Vol C Tables 4.2.6.8 and 6.1.1.4'
N N 0.0061 0.0033 'International Tables Vol C Tables 4.2.6.8 and 6.1.1.4'
O O 0.0106 0.0060 'International Tables Vol C Tables 4.2.6.8 and 6.1.1.4'
Ca Ca 0.2262 0.3064 'International Tables Vol C Tables 4.2.6.8 and 6.1.1.4'

loop_
_geom_angle_atom_site_label_1
_geom_angle_atom_site_label_2
_geom_angle_atom_site_label_3
_geom_angle
_geom_angle_site_symmetry_1
_geom_angle_site_symmetry_3
O3 Ca1 O1 144.95(18) 2_566 2_666
O3 Ca1 O5 77.78(18) 2_566 .
O1 Ca1 O5 82.30(16) 2_666 .
O3 Ca1 O6 81.83(16) 2_566 .
O1 Ca1 O6 78.30(17) 2_666 .
O5 Ca1 O6 110.03(18) . .
O3 Ca1 O4 124.97(17) 2_566 .
O1 Ca1 O4 83.12(17) 2_666 .
O5 Ca1 O4 89.89(18) . .
O6 Ca1 O4 150.36(17) . .
O3 Ca1 O2 85.86(17) 2_566 .
O1 Ca1 O2 122.53(17) 2_666 .
O5 Ca1 O2 151.48(17) . .
O6 Ca1 O2 90.24(17) . .
O4 Ca1 O2 80.49(18) . .
O3 Ca1 O1 131.59(18) 2_566 .
O1 Ca1 O1 71.60(18) 2_666 .
O5 Ca1 O1 150.61(17) . .
O6 Ca1 O1 78.21(16) . .
O4 Ca1 O1 74.09(17) . .
O2 Ca1 O1 50.95(15) . .
O3 Ca1 O3 73.86(18) 2_566 .
O1 Ca1 O3 130.17(18) 2_666 .
O5 Ca1 O3 79.42(16) . .
O6 Ca1 O3 151.50(16) . .
O4 Ca1 O3 51.13(15) . .
O2 Ca1 O3 73.63(17) . .
O1 Ca1 O3 107.11(16) . .
O3 Ca1 C1 110.38(19) 2_566 .
O1 Ca1 C1 97.08(19) 2_666 .
O5 Ca1 C1 162.49(19) . .
O6 Ca1 C1 86.82(19) . .
O4 Ca1 C1 72.70(19) . .
O2 Ca1 C1 25.56(16) . .
O1 Ca1 C1 25.77(16) . .
O3 Ca1 C1 87.90(18) . .
O3 Ca1 C9 99.78(19) 2_566 .
O1 Ca1 C9 107.26(19) 2_666 .
O5 Ca1 C9 85.86(19) . .
O6 Ca1 C9 163.91(18) . .
O4 Ca1 C9 25.28(15) . .
O2 Ca1 C9 73.99(19) . .
O1 Ca1 C9 89.12(18) . .
O3 Ca1 C9 25.95(15) . .
C1 Ca1 C9 77.6(2) . .
O3 Ca1 Ca1 39.69(12) 2_566 2_566
O1 Ca1 Ca1 155.17(15) 2_666 2_566
O5 Ca1 Ca1 75.77(12) . 2_566
O6 Ca1 Ca1 120.07(13) . 2_566
O4 Ca1 Ca1 85.30(12) . 2_566
O2 Ca1 Ca1 76.72(12) . 2_566
O1 Ca1 Ca1 125.72(12) . 2_566
O3 Ca1 Ca1 34.18(10) . 2_566
C1 Ca1 Ca1 100.33(15) . 2_566
C9 Ca1 Ca1 60.11(14) . 2_566
O3 Ca1 Ca1 155.21(14) 2_566 2_666
O1 Ca1 Ca1 38.13(12) 2_666 2_666
O5 Ca1 Ca1 119.28(13) . 2_666
O6 Ca1 Ca1 75.47(12) . 2_666
O4 Ca1 Ca1 75.64(12) . 2_666
O2 Ca1 Ca1 84.41(12) . 2_666
O1 Ca1 Ca1 33.47(10) . 2_666
O3 Ca1 Ca1 124.50(12) . 2_666
C1 Ca1 Ca1 59.05(15) . 2_666
C9 Ca1 Ca1 99.35(14) . 2_666
Ca1 Ca1 Ca1 155.14(8) 2_566 2_666
C1 O1 Ca1 160.9(5) . 2_666
C1 O1 Ca1 88.6(4) . .
Ca1 O1 Ca1 108.40(18) 2_666 .
C9 O3 Ca1 166.0(5) . 2_566
C9 O3 Ca1 87.6(4) . .
Ca1 O3 Ca1 106.14(18) 2_566 .
C9 O4 Ca1 96.2(4) . .
C1 O2 Ca1 93.6(4) . .
N9 N8 N7 114.9(6) . .
N9 N8 C10 121.0(7) . .
N7 N8 C10 123.4(6) . .
Ca1 O5 H5B 109.3 . .
Ca1 O5 H5A 109.3 . .
H5B O5 H5A 109.5 . .
N1 N2 N3 113.7(6) . .
N1 N2 C2 124.7(7) . .
N3 N2 C2 121.4(7) . .
C4 N1 N2 102.2(6) . .
N8 N9 N10 105.8(6) . .
Ca1 O6 H6C 109.2 . .
Ca1 O6 H6D 109.3 . .
H6C O6 H6D 109.5 . .
C15 N11 C14 114.0(7) . .
C16 N12 C13 115.5(7) . .
N8 N7 C12 100.8(6) . .
O4 C9 O3 124.5(7) . .
O4 C9 C10 120.6(6) . .
O3 C9 C10 114.9(6) . .
O4 C9 Ca1 58.5(4) . .
O3 C9 Ca1 66.4(4) . .
C10 C9 Ca1 171.1(5) . .
N12 C13 C14 121.7(7) . .
N12 C13 C12 117.8(7) . .
C14 C13 C12 120.5(7) . .
N1 C4 N4 112.3(7) . .
N1 C4 C5 125.2(8) . .
N4 C4 C5 122.4(8) . .
O2 C1 O1 124.9(7) . .
O2 C1 C2 120.0(6) . .
O1 C1 C2 115.0(6) . .
O2 C1 Ca1 60.8(4) . .
O1 C1 Ca1 65.7(4) . .
C2 C1 Ca1 165.7(5) . .
N10 C12 N7 112.1(6) . .
N10 C12 C13 123.6(7) . .
N7 C12 C13 124.3(7) . .
N9 N10 C12 106.4(6) . .
N4 N3 N2 105.5(7) . .
N3 N4 C4 106.3(7) . .
N2 C2 C3 112.9(7) . .
N2 C2 C1 110.8(6) . .
C3 C2 C1 111.2(6) . .
N2 C2 H2A 107.2 . .
C3 C2 H2A 107.2 . .
C1 C2 H2A 107.2 . .
N11 C15 C16 123.8(8) . .
N11 C15 H15A 118.1 . .
C16 C15 H15A 118.1 . .
N6 C5 C6 122.0(8) . .
N6 C5 C4 117.9(8) . .
C6 C5 C4 120.0(8) . .
N8 C10 C11 112.2(7) . .
N8 C10 C9 109.5(6) . .
C11 C10 C9 114.6(7) . .
N8 C10 H10A 106.7 . .
C11 C10 H10A 106.7 . .
C9 C10 H10A 106.7 . .
N12 C16 C15 121.9(8) . .
N12 C16 H16A 119.0 . .
C15 C16 H16A 119.0 . .
C8 N6 C5 115.7(9) . .
N11 C14 C13 123.0(8) . .
N11 C14 H14A 118.5 . .
C13 C14 H14A 118.5 . .
C7 N5 C6 112.9(10) . .
N6 C8 C7 121.8(10) . .
N6 C8 H8A 119.1 . .
C7 C8 H8A 119.1 . .
N5 C7 C8 124.1(10) . .
N5 C7 H7A 118.0 . .
C8 C7 H7A 118.0 . .
C5 C6 N5 123.5(10) . .
C5 C6 H6A 118.3 . .
N5 C6 H6A 118.3 . .
C10 C11 H11A 109.9 . .
C10 C11 H11B 108.0 . .
H11A C11 H11B 109.5 . .
C10 C11 H11C 110.5 . .
H11A C11 H11C 109.5 . .
H11B C11 H11C 109.5 . .
C2 C3 H3A 110.8 . .
C2 C3 H3B 107.2 . .
H3A C3 H3B 109.5 . .
C2 C3 H3C 110.4 . .
H3A C3 H3C 109.5 . .
H3B C3 H3C 109.5 . .

loop_
_geom_bond_atom_site_label_1
_geom_bond_atom_site_label_2
_geom_bond_distance
_geom_bond_site_symmetry_2
Ca1 O3 2.332(5) 2_566
Ca1 O1 2.339(5) 2_666
Ca1 O5 2.430(5) .
Ca1 O6 2.439(5) .
Ca1 O4 2.479(5) .
Ca1 O2 2.513(5) .
Ca1 O1 2.618(5) .
Ca1 O3 2.651(5) .
Ca1 C1 2.873(8) .
Ca1 C9 2.891(8) .
Ca1 Ca1 3.989(3) 2_566
Ca1 Ca1 4.024(3) 2_666
O1 C1 1.249(8) .
O1 Ca1 2.339(5) 2_666
O3 C9 1.266(7) .
O3 Ca1 2.332(5) 2_566
O4 C9 1.242(7) .
O2 C1 1.242(8) .
N8 N9 1.309(8) .
N8 N7 1.339(8) .
N8 C10 1.470(9) .
O5 H5B 0.9600 .
O5 H5A 0.9600 .
N2 N1 1.319(8) .
N2 N3 1.319(8) .
N2 C2 1.462(9) .
N1 C4 1.311(9) .
N9 N10 1.337(8) .
O6 H6C 0.9600 .
O6 H6D 0.9600 .
N11 C15 1.326(10) .
N11 C14 1.343(10) .
N12 C16 1.331(10) .
N12 C13 1.339(9) .
N7 C12 1.353(8) .
C9 C10 1.526(10) .
C13 C14 1.382(10) .
C13 C12 1.466(10) .
C4 N4 1.341(10) .
C4 C5 1.490(10) .
C1 C2 1.544(10) .
C12 N10 1.346(9) .
N3 N4 1.318(9) .
C2 C3 1.513(11) .
C2 H2A 0.9800 .
C15 C16 1.374(11) .
C15 H15A 0.9300 .
C5 N6 1.333(10) .
C5 C6 1.348(12) .
C10 C11 1.490(10) .
C10 H10A 0.9800 .
C16 H16A 0.9300 .
N6 C8 1.334(12) .
C14 H14A 0.9300 .
N5 C7 1.328(14) .
N5 C6 1.367(11) .
C8 C7 1.360(15) .
C8 H8A 0.9300 .
C7 H7A 0.9300 .
C6 H6A 0.9300 .
C11 H11A 0.9600 .
C11 H11B 0.9600 .
C11 H11C 0.9600 .
C3 H3A 0.9600 .
C3 H3B 0.9600 .
C3 H3C 0.9600 .
